data_7127341
loop_
_publ_author_name
'Fu, Ting'
'Wei, Yong-Li'
'Zhang, Chong'
'Li, Lin-Ke'
'Liu, Xiao-Fei'
'Li, Hai-Yang'
'Zang, Shuang-Quan'

_publ_section_title
;
 A viologen-based multifunctional Eu-MOF: photo/electro-modulated chromism
 and luminescence.
;
_journal_issue 86
_journal_name_full 'Chemical communications (Cambridge, England)'
_journal_page_first 13093
_journal_page_last 13096
_journal_paper_doi 10.1039/d0cc06096h
_journal_volume 56
_journal_year 2020
_chemical_formula_moiety 'C22 H21 Eu N4 O13, H2 O'
_chemical_formula_sum 'C22 H23 Eu N4 O14'
_chemical_formula_weight 719.40
_space_group_crystal_system monoclinic
_space_group_IT_number 14
_space_group_name_Hall '-P 2ybc'
_space_group_name_H-M_alt 'P 1 21/c 1'
_atom_sites_solution_hydrogens mixed
_atom_sites_solution_primary iterative
_audit_creation_date 2020-04-22
_audit_creation_method
;
Olex2 1.2
(compiled 2018.05.29 svn.r3508 for OlexSys, GUI svn.r5506)
;
_audit_update_record
;
2020-07-02 deposited with the CCDC.	2020-09-29 downloaded from the CCDC.
;
_cell_angle_alpha 90
_cell_angle_beta 91.960(3)
_cell_angle_gamma 90
_cell_formula_units_Z 4
_cell_length_a 16.3413(6)
_cell_length_b 10.2541(4)
_cell_length_c 15.7957(4)
_cell_measurement_reflns_used 4376
_cell_measurement_temperature 219.99(10)
_cell_measurement_theta_max 67.8700
_cell_measurement_theta_min 2.7150
_cell_volume 2645.26(16)
_computing_cell_refinement 'CrysAlisPro 1.171.39.7b (Rigaku OD, 2015)'
_computing_data_collection 'CrysAlisPro 1.171.39.7b (Rigaku OD, 2015)'
_computing_data_reduction 'CrysAlisPro 1.171.39.7b (Rigaku OD, 2015)'
_computing_molecular_graphics 'Olex2 (Dolomanov et al., 2009)'
_computing_publication_material 'Olex2 (Dolomanov et al., 2009)'
_computing_structure_refinement 'ShelXL (Sheldrick, 2015)'
_computing_structure_solution 'olex2.solve (Bourhis et al., 2015)'
_diffrn_ambient_environment N~2~
_diffrn_ambient_temperature 219.99(10)
_diffrn_detector 'CCD plate'
_diffrn_measured_fraction_theta_full 0.989
_diffrn_measured_fraction_theta_max 0.987
_diffrn_measurement_details
;
List of Runs (angles in degrees, time in seconds):

  # Type    Start    End  Width  t~exp~   \w     \q     \k     \f   Frames
#--------------------------------------------------------------------------
  1  \w     17.00  88.00   0.50    1.49    --    0.00  57.00 -60.00  142
  2  \w    -28.00  79.00   0.50    1.49    --    0.00  57.00  30.00  214
  3  \w     17.00  46.00   0.50    1.49    --    0.00  57.00-120.00   58
  4  \w    131.00 187.00   0.50   16.00    --   97.60  61.00-180.00  112
  5  \w    154.00 186.00   0.50   16.00    --   97.60  30.00 150.00   64
  6  \w     18.00 132.00   0.50   16.00    --   97.60 -77.00 -90.00  228
  7  \w     64.00 147.00   0.50   16.00    --   97.60  30.00 150.00  166
  8  \w     11.00 127.00   0.50   16.00    --   97.60 -61.00  60.00  232
  9  \w     75.00 125.00   0.50   16.00    --   97.60  45.00  30.00  100
 10  \w    147.00 172.00   0.50   16.00    --   97.60  45.00  30.00   50
 11  \w     93.00 118.00   0.50   16.00    --   97.60  61.00-180.00   50
 12  \w     10.00 113.00   0.50   16.00    --   97.60 -61.00 -90.00  206
;
_diffrn_measurement_device 'four-circle diffractometer'
_diffrn_measurement_device_type 'XtaLAB Pro: Kappa single'
_diffrn_measurement_method '\w scans'
_diffrn_orient_matrix_type 'CrysAlisPro convention (1999,Acta A55,543-557)'
_diffrn_orient_matrix_UB_11 0.0860107000
_diffrn_orient_matrix_UB_12 0.0219623000
_diffrn_orient_matrix_UB_13 -0.0342476000
_diffrn_orient_matrix_UB_21 -0.0293779000
_diffrn_orient_matrix_UB_22 -0.0525189000
_diffrn_orient_matrix_UB_23 -0.0871566000
_diffrn_orient_matrix_UB_31 -0.0250872000
_diffrn_orient_matrix_UB_32 0.1391297000
_diffrn_orient_matrix_UB_33 -0.0274043000
_diffrn_radiation_monochromator graphite
_diffrn_radiation_probe x-ray
_diffrn_radiation_type CuK\a
_diffrn_radiation_wavelength 1.54184
_diffrn_reflns_av_R_equivalents 0.0944
_diffrn_reflns_av_unetI/netI 0.0921
_diffrn_reflns_Laue_measured_fraction_full 0.989
_diffrn_reflns_Laue_measured_fraction_max 0.987
_diffrn_reflns_limit_h_max 19
_diffrn_reflns_limit_h_min -19
_diffrn_reflns_limit_k_max 12
_diffrn_reflns_limit_k_min -10
_diffrn_reflns_limit_l_max 18
_diffrn_reflns_limit_l_min -19
_diffrn_reflns_number 12074
_diffrn_reflns_point_group_measured_fraction_full 0.989
_diffrn_reflns_point_group_measured_fraction_max 0.987
_diffrn_reflns_theta_full 67.684
_diffrn_reflns_theta_max 68.243
_diffrn_reflns_theta_min 5.093
_diffrn_source 'fine-focus sealed X-ray tube'
_diffrn_source_type 'Enhance (Cu) X-ray Source'
_exptl_absorpt_coefficient_mu 17.683
_exptl_absorpt_correction_T_max 0.702
_exptl_absorpt_correction_T_min 0.618
_exptl_absorpt_correction_type multi-scan
_exptl_absorpt_process_details
;
CrysAlisPro 1.171.39.7b (Rigaku Oxford Diffraction, 2015)
Empirical absorption correction using spherical harmonics,
 implemented in SCALE3 ABSPACK scaling algorithm.
;
_exptl_crystal_colour yellow
_exptl_crystal_colour_primary yellow
_exptl_crystal_density_diffrn 1.806
_exptl_crystal_description block
_exptl_crystal_F_000 1432
_exptl_crystal_size_max 0.03
_exptl_crystal_size_mid 0.025
_exptl_crystal_size_min 0.02
_refine_diff_density_max 3.574
_refine_diff_density_min -3.888
_refine_diff_density_rms 0.252
_refine_ls_extinction_method none
_refine_ls_goodness_of_fit_ref 1.089
_refine_ls_hydrogen_treatment constr
_refine_ls_matrix_type full
_refine_ls_number_parameters 365
_refine_ls_number_reflns 4848
_refine_ls_number_restraints 297
_refine_ls_restrained_S_all 1.058
_refine_ls_R_factor_all 0.1161
_refine_ls_R_factor_gt 0.1031
_refine_ls_shift/su_max 0.001
_refine_ls_shift/su_mean 0.000
_refine_ls_structure_factor_coef Fsqd
_refine_ls_weighting_details 'w=1/[\s^2^(Fo^2^)+(0.2200P)^2^] where P=(Fo^2^+2Fc^2^)/3'
_refine_ls_weighting_scheme calc
_refine_ls_wR_factor_gt 0.2765
_refine_ls_wR_factor_ref 0.2942
_reflns_Friedel_coverage 0.000
_reflns_number_gt 3784
_reflns_number_total 4848
_reflns_threshold_expression 'I > 2\s(I)'
_cod_data_source_file d0cc06096h2.cif
_cod_data_source_block 20190711c2
_cod_depositor_comments 'Adding full bibliography for 7127341.cif.'
_cod_database_code 7127341
_shelx_shelxl_version_number 2014/7
_shelx_space_group_comment
;
The symmetry employed for this shelxl refinement is uniquely defined
by the following loop, which should always be used as a source of
symmetry information in preference to the above space-group names.
They are only intended as comments.
;
_shelx_estimated_absorpt_t_max 0.719
_shelx_estimated_absorpt_t_min 0.619
_reflns_odcompleteness_completeness 99.61
_reflns_odcompleteness_iscentric 1
_reflns_odcompleteness_theta 68.12
_olex2_refinement_description
;
1. Fixed Uiso
 At 1.2 times of:
  All C(H) groups, All C(H,H) groups
 At 1.5 times of:
  All O(H) groups, All O(H,H) groups
2. Restrained distances
 C4AA-C29 = C30-C29
 1.49 with sigma of 0.01
 C30-C4AA
 2.7 with sigma of 0.01
 O6-C22 = O8-C30
 1.5 with sigma of 0.01
 O7-C29 = O5-C21
 1.4 with sigma of 0.01
 O2W-H2WA = O2W-H2WB
 0.85 with sigma of 0.01
 H2WB-H2WA
 1.4 with sigma of 0.01
3. Restrained planarity
 N2, C23, C24, C25, C26, C27
 with sigma of 0.01
 N3, C15, C16, C17, C18, C19
 with sigma of 0.01
4. Rigid bond restraints
 N3, C15, C16, C17, C18, C19, N2, C23, C24, C25, C26, C27
 with sigma for 1-2 distances of 0.01 and sigma for 1-3 distances of 0.01
 O7, C4AA, C29
 with sigma for 1-2 distances of 0.01 and sigma for 1-3 distances of 0.01
 O8, C29, C30
 with sigma for 1-2 distances of 0.01 and sigma for 1-3 distances of 0.01
 O5, O6, C21, C22
 with sigma for 1-2 distances of 0.01 and sigma for 1-3 distances of 0.01
5. Uiso/Uaniso restraints and constraints
N3 \\sim C15 \\sim C16 \\sim C17 \\sim C18 \\sim C19 \\sim N2 \\sim C23 \\sim
C24 \\sim C25 \\sim C26 \\sim C27: within 2A with sigma of 0.01 and sigma for
terminal atoms of 0.02
O7 \\sim C4AA \\sim C29: within 2A with sigma of 0.01 and sigma for terminal
atoms of 0.02
O8 \\sim C30: within 2A with sigma of 0.01 and sigma for terminal atoms of 0.02
O8 \\sim C29 \\sim C30: within 2A with sigma of 0.01 and sigma for terminal
atoms of 0.02
C28 \\sim C21: within 2A with sigma of 0.01 and sigma for terminal atoms of 0.02
O5 \\sim O6 \\sim C21 \\sim C22: within 2A with sigma of 0.01 and sigma for
terminal atoms of 0.02
Uanis(C29) \\sim Ueq, Uanis(O7) \\sim Ueq: with sigma of 0.01 and sigma for
terminal atoms of 0.02
Uanis(C30) \\sim Ueq, Uanis(O8) \\sim Ueq: with sigma of 0.01 and sigma for
terminal atoms of 0.02
6. Others
 Sof(O7)=Sof(H7A)=Sof(O8)=Sof(N2)=Sof(C26)=Sof(H26)=Sof(C27)=Sof(H27)=Sof(C23)=
 Sof(C24)=Sof(H24)=Sof(C25)=Sof(H25)=Sof(C4AA)=Sof(H4AA)=Sof(H4AB)=Sof(C29)=
 Sof(H29)=Sof(C30)=Sof(H30A)=Sof(H30B)=1-FVAR(1)
 Sof(O5)=Sof(H5A)=Sof(O6)=Sof(C18)=Sof(H18)=Sof(N3)=Sof(C17)=Sof(H17)=Sof(C16)=
 Sof(H16)=Sof(C15)=Sof(C19)=Sof(H19)=Sof(C21)=Sof(H21)=Sof(C22)=Sof(H22A)=
 Sof(H22B)=Sof(C28)=Sof(H28A)=Sof(H28B)=FVAR(1)
7.a Fixed occupancy and ADP/Uiso:
 O2W, H2WA, H2WB, O3, O4, O9, O10, O11, O12, O13, O14, N1, N4, N5, C1, C2, C3
7.b Rotating group:
 O1W(H1WA,H1WB)
7.c Ternary CH refined with riding coordinates:
 C21(H21), C29(H29)
7.d Secondary CH2 refined with riding coordinates:
 C9(H9A,H9B), C22(H22A,H22B), C28(H28A,H28B), C4AA(H4AA,H4AB), C30(H30A,H30B)
7.e Aromatic/amide H refined with riding coordinates:
 C3(H3), C5(H5), C7(H7), C10(H10), C11(H11), C13(H13), C14(H14), C18(H18),
 C17(H17), C16(H16), C19(H19), C26(H26), C27(H27), C24(H24), C25(H25)
7.f Fitted hexagon refined as free rotating group:
 C18(N3,C17,C16,C15,C19), N2(C26,C27,C23,C24,C25)
7.g Idealised tetrahedral OH refined as rotating group:
 O5(H5A), O7(H7A)
;
_olex2_submission_special_instructions 'No special instructions were received'
_oxdiff_exptl_absorpt_empirical_details
;
Empirical correction (ABSPACK) includes:
- Absorption correction using spherical harmonics
- Frame scaling
- Detector area scaling
;
_oxdiff_exptl_absorpt_empirical_full_max 3.303
_oxdiff_exptl_absorpt_empirical_full_min 0.310

loop_
_space_group_symop_operation_xyz
'x, y, z'
'-x, y+1/2, -z+1/2'
'-x, -y, -z'
'x, -y-1/2, z-1/2'

loop_
_atom_site_label
_atom_site_type_symbol
_atom_site_fract_x
_atom_site_fract_y
_atom_site_fract_z
_atom_site_U_iso_or_equiv
_atom_site_adp_type
_atom_site_occupancy
_atom_site_site_symmetry_order
_atom_site_calc_flag
_atom_site_refinement_flags_posn
_atom_site_refinement_flags_adp
_atom_site_refinement_flags_occupancy
_atom_site_disorder_assembly
_atom_site_disorder_group
Eu1 Eu 0.55968(4) 0.04262(5) 0.70039(3) 0.0349(3) Uani 1 1 d . . . . .
O1 O 0.4785(5) 0.2075(7) 0.6454(5) 0.0475(19) Uani 1 1 d . . . . .
O1W O 0.4693(5) -0.1008(7) 0.6225(4) 0.0424(17) Uani 1 1 d . . . . .
H1WA H 0.4888 -0.1817 0.6222 0.064 Uiso 1 1 d GR . . . .
H1WB H 0.4667 -0.0804 0.5679 0.064 Uiso 1 1 d GR . . . .
O2 O 0.4111(5) 0.3530(7) 0.7198(4) 0.0400(16) Uani 1 1 d . . . . .
O2W O 0.0583(5) 1.1402(7) 1.1034(5) 0.044 Uani 1 1 d D . . . .
H2WA H 0.065(7) 1.067(7) 1.129(9) 0.067 Uiso 1 1 d D . . . .
H2WB H 0.101(5) 1.187(9) 1.112(9) 0.067 Uiso 1 1 d D . . . .
O3 O 0.5346(4) 0.3575(7) 0.3421(4) 0.038 Uani 1 1 d . . . . .
O4 O 0.4386(5) 0.4812(9) 0.2827(5) 0.048 Uani 1 1 d . . . . .
O9 O 0.7059(7) 0.0843(12) 0.7536(7) 0.074 Uani 1 1 d . . . . .
O10 O 0.6543(8) 0.2250(10) 0.6694(8) 0.086 Uani 1 1 d . . . . .
O11 O 0.7841(8) 0.2247(16) 0.6957(9) 0.105 Uani 1 1 d . . . . .
O12 O 0.6557(6) -0.0914(10) 0.6160(5) 0.060 Uani 1 1 d . . . . .
O13 O 0.5907(6) 0.0499(8) 0.5398(6) 0.052 Uani 1 1 d . . . . .
O14 O 0.6761(6) -0.0844(9) 0.4809(5) 0.058 Uani 1 1 d . . . . .
N1 N 0.2095(6) 0.6710(10) 0.5472(6) 0.048 Uani 1 1 d . . . . .
N4 N 0.7165(8) 0.1809(13) 0.7040(7) 0.068 Uani 1 1 d . . . . .
N5 N 0.6406(6) -0.0431(8) 0.5441(6) 0.043 Uani 1 1 d . . . . .
C1 C 0.4321(6) 0.3044(10) 0.6500(6) 0.038 Uani 1 1 d . . . . .
C2 C 0.3987(6) 0.3611(10) 0.5695(6) 0.037 Uani 1 1 d . . . . .
C3 C 0.4440(6) 0.3519(9) 0.4965(6) 0.034 Uani 1 1 d . . . . .
H3 H 0.4920 0.3032 0.4978 0.041 Uiso 1 1 calc R . . . .
C4 C 0.4187(7) 0.4146(11) 0.4209(6) 0.038(2) Uani 1 1 d . . . . .
C5 C 0.3411(8) 0.4815(12) 0.4228(7) 0.047(3) Uani 1 1 d . . . . .
H5 H 0.3212 0.5224 0.3738 0.056 Uiso 1 1 calc R . . . .
C6 C 0.2955(8) 0.4871(13) 0.4943(8) 0.049(3) Uani 1 1 d . . . . .
C7 C 0.3245(8) 0.4259(12) 0.5682(7) 0.043(2) Uani 1 1 d . . . . .
H7 H 0.2938 0.4286 0.6166 0.052 Uiso 1 1 calc R . . . .
C8 C 0.4665(6) 0.4156(10) 0.3451(7) 0.037(2) Uani 1 1 d . . . . .
C9 C 0.2138(9) 0.5565(14) 0.4893(9) 0.057(3) Uani 1 1 d . . . . .
H9A H 0.2032 0.5857 0.4315 0.068 Uiso 1 1 calc R . . . .
H9B H 0.1711 0.4951 0.5030 0.068 Uiso 1 1 calc R . . . .
C10 C 0.2762(7) 0.7368(13) 0.5713(9) 0.054(3) Uani 1 1 d . . . . .
H10 H 0.3272 0.7091 0.5542 0.065 Uiso 1 1 calc R . . . .
C11 C 0.2704(9) 0.8440(13) 0.6205(10) 0.061(3) Uani 1 1 d . . . . .
H11 H 0.3175 0.8901 0.6362 0.073 Uiso 1 1 calc R . . . .
C12 C 0.1955(8) 0.8862(13) 0.6480(9) 0.055(3) Uani 1 1 d . . . . .
C13 C 0.1278(9) 0.8185(17) 0.6219(13) 0.083(5) Uani 1 1 d . . . . .
H13 H 0.0761 0.8448 0.6377 0.099 Uiso 1 1 calc R . . . .
C14 C 0.1371(9) 0.7076(16) 0.5704(10) 0.070(4) Uani 1 1 d . . . . .
H14 H 0.0912 0.6600 0.5528 0.083 Uiso 1 1 calc R . . . .
O5 O 0.0671(17) 1.261(3) 0.920(3) 0.107(9) Uani 0.402(12) 1 d D U P A 1
H5A H 0.0247 1.3024 0.9262 0.160 Uiso 0.402(12) 1 calc GR . P A 1
O6 O 0.037(2) 1.451(4) 0.986(3) 0.117(9) Uani 0.402(12) 1 d D U P A 1
C18 C 0.2369(11) 1.199(3) 0.758(2) 0.065(3) Uani 0.402(12) 1 d . U P A 1
H18 H 0.2809 1.2483 0.7790 0.078 Uiso 0.402(12) 1 calc R . P A 1
N3 N 0.1573(13) 1.244(2) 0.7670(16) 0.065(3) Uani 0.402(12) 1 d G U P A 1
C17 C 0.0915(10) 1.171(2) 0.7352(18) 0.067(3) Uani 0.402(12) 1 d G U P A 1
H17 H 0.0383 1.2004 0.7415 0.081 Uiso 0.402(12) 1 calc R . P A 1
C16 C 0.1053(14) 1.053(2) 0.6941(19) 0.066(3) Uani 0.402(12) 1 d G U P A 1
H16 H 0.0613 1.0045 0.6728 0.079 Uiso 0.402(12) 1 calc R . P A 1
C15 C 0.1849(17) 1.009(2) 0.685(2) 0.065(3) Uani 0.402(12) 1 d G U P A 1
C19 C 0.2506(12) 1.082(3) 0.717(2) 0.064(3) Uani 0.402(12) 1 d G U P A 1
H19 H 0.3039 1.0524 0.7103 0.077 Uiso 0.402(12) 1 calc R . P A 1
C21 C 0.131(2) 1.347(4) 0.904(3) 0.099(8) Uani 0.402(12) 1 d D U P A 1
H21 H 0.1805 1.3081 0.9294 0.118 Uiso 0.402(12) 1 calc R . P A 1
C22 C 0.119(2) 1.483(5) 0.952(3) 0.105(9) Uani 0.402(12) 1 d D U P A 1
H22A H 0.1609 1.4975 0.9960 0.126 Uiso 0.402(12) 1 calc R . P A 1
H22B H 0.1171 1.5568 0.9132 0.126 Uiso 0.402(12) 1 calc R . P A 1
C28 C 0.145(3) 1.357(4) 0.821(4) 0.095(9) Uani 0.402(12) 1 d . U P A 1
H28A H 0.1929 1.4122 0.8165 0.114 Uiso 0.402(12) 1 calc R . P A 1
H28B H 0.0992 1.4057 0.7961 0.114 Uiso 0.402(12) 1 calc R . P A 1
O7 O 0.0549(16) 1.374(3) 0.8062(18) 0.109(7) Uani 0.598(12) 1 d D U P A 2
H7A H 0.0522 1.3832 0.7546 0.163 Uiso 0.598(12) 1 calc GR . P A 2
O8 O 0.0384(19) 1.538(3) 0.923(2) 0.129(8) Uani 0.598(12) 1 d D U P A 2
N2 N 0.1733(9) 1.2087(14) 0.8216(10) 0.066(3) Uani 0.598(12) 1 d . U P A 2
C26 C 0.1153(9) 1.1096(16) 0.8205(10) 0.067(3) Uani 0.598(12) 1 d G U P A 2
H26 H 0.0722 1.1125 0.8574 0.081 Uiso 0.598(12) 1 calc R . P A 2
C27 C 0.1217(10) 1.0061(14) 0.7643(11) 0.067(3) Uani 0.598(12) 1 d G U P A 2
H27 H 0.0829 0.9397 0.7636 0.080 Uiso 0.598(12) 1 calc R . P A 2
C23 C 0.1861(11) 1.0017(16) 0.7091(11) 0.064(3) Uani 0.598(12) 1 d G U P A 2
C24 C 0.2441(10) 1.101(2) 0.7102(12) 0.063(3) Uani 0.598(12) 1 d G U P A 2
H24 H 0.2872 1.0980 0.6733 0.076 Uiso 0.598(12) 1 calc R . P A 2
C25 C 0.2377(9) 1.2044(17) 0.7664(13) 0.066(3) Uani 0.598(12) 1 d G U P A 2
H25 H 0.2765 1.2708 0.7671 0.079 Uiso 0.598(12) 1 calc R . P A 2
C4AA C 0.161(3) 1.302(3) 0.891(3) 0.117(8) Uani 0.598(12) 1 d D U P A 2
H4AA H 0.2115 1.3216 0.9221 0.141 Uiso 0.598(12) 1 calc R . P A 2
H4AB H 0.1198 1.2727 0.9291 0.141 Uiso 0.598(12) 1 calc R . P A 2
C29 C 0.1322(18) 1.413(3) 0.837(2) 0.122(7) Uani 0.598(12) 1 d D U P A 2
H29 H 0.1683 1.4210 0.7893 0.146 Uiso 0.598(12) 1 calc R . P A 2
C30 C 0.104(3) 1.546(3) 0.861(3) 0.127(7) Uani 0.598(12) 1 d D U P A 2
H30A H 0.0840 1.5909 0.8101 0.152 Uiso 0.598(12) 1 calc R . P A 2
H30B H 0.1503 1.5950 0.8844 0.152 Uiso 0.598(12) 1 calc R . P A 2

loop_
_atom_site_aniso_label
_atom_site_aniso_U_11
_atom_site_aniso_U_22
_atom_site_aniso_U_33
_atom_site_aniso_U_23
_atom_site_aniso_U_13
_atom_site_aniso_U_12
Eu1 0.0538(5) 0.0262(4) 0.0247(4) 0.0006(2) 0.0008(3) 0.0021(2)
O1 0.076(5) 0.034(4) 0.032(4) 0.008(3) -0.001(3) 0.020(4)
O1W 0.067(5) 0.031(4) 0.029(4) -0.002(3) -0.007(3) -0.002(3)
O2 0.065(4) 0.027(4) 0.028(3) -0.011(3) 0.003(3) 0.002(3)
O2W 0.071 0.032 0.030 -0.004 -0.006 -0.005
O3 0.053 0.031 0.030 0.007 0.010 0.000
O4 0.067 0.043 0.035 0.003 -0.004 0.007
O9 0.089 0.072 0.061 0.012 -0.009 -0.021
O10 0.109 0.049 0.098 0.026 -0.033 -0.031
O11 0.085 0.130 0.101 -0.015 0.014 -0.067
O12 0.084 0.065 0.031 -0.005 0.006 0.028
O13 0.068 0.050 0.038 0.002 0.007 0.005
O14 0.084 0.051 0.040 -0.007 0.012 0.003
N1 0.049 0.051 0.044 0.006 0.000 0.009
N4 0.087 0.076 0.042 -0.022 0.008 -0.037
N5 0.059 0.043 0.026 -0.004 -0.002 -0.006
C1 0.045 0.037 0.032 -0.004 0.005 -0.003
C2 0.048 0.029 0.032 0.000 0.001 -0.005
C3 0.050 0.028 0.025 -0.003 0.002 0.000
C4 0.051(6) 0.039(5) 0.025(5) 0.005(4) 0.002(4) 0.000(4)
C5 0.070(7) 0.041(6) 0.028(5) 0.004(5) -0.001(5) 0.008(5)
C6 0.058(7) 0.047(6) 0.043(6) -0.002(5) -0.001(5) 0.019(5)
C7 0.064(7) 0.037(5) 0.029(5) -0.002(4) 0.000(5) 0.003(5)
C8 0.050(6) 0.023(5) 0.040(5) 0.003(4) -0.006(4) -0.003(4)
C9 0.054(7) 0.071(9) 0.046(7) 0.000(6) -0.001(5) 0.012(6)
C10 0.047(6) 0.050(7) 0.066(8) -0.001(6) 0.010(5) 0.002(5)
C11 0.061(7) 0.046(7) 0.077(9) -0.002(6) 0.010(6) 0.008(5)
C12 0.054(7) 0.040(7) 0.071(9) 0.004(6) -0.007(6) 0.017(5)
C13 0.050(8) 0.064(10) 0.135(16) -0.024(10) 0.015(8) 0.005(7)
C14 0.063(8) 0.060(9) 0.086(10) -0.007(8) 0.008(7) 0.011(6)
O5 0.072(14) 0.100(16) 0.14(2) -0.039(16) -0.052(15) 0.010(11)
O6 0.097(13) 0.103(16) 0.15(2) -0.051(16) -0.049(14) 0.030(11)
C18 0.066(5) 0.056(6) 0.074(7) -0.014(5) 0.003(5) -0.003(5)
N3 0.066(6) 0.057(6) 0.072(7) -0.016(6) 0.001(6) -0.003(5)
C17 0.065(6) 0.060(6) 0.076(7) -0.016(6) 0.002(6) -0.003(5)
C16 0.064(6) 0.057(6) 0.078(7) -0.014(6) 0.002(6) -0.003(6)
C15 0.065(6) 0.055(6) 0.076(7) -0.013(6) 0.002(6) -0.001(5)
C19 0.065(5) 0.054(6) 0.073(7) -0.012(6) 0.002(5) -0.001(5)
C21 0.072(11) 0.081(14) 0.139(18) -0.058(14) -0.062(13) 0.016(10)
C22 0.081(12) 0.088(14) 0.141(19) -0.057(15) -0.061(14) 0.028(11)
C28 0.070(13) 0.073(15) 0.14(2) -0.067(16) -0.053(14) 0.023(11)
O7 0.117(11) 0.102(12) 0.107(12) 0.003(11) 0.001(9) 0.000(9)
O8 0.127(13) 0.124(14) 0.134(14) -0.011(11) -0.003(10) -0.018(10)
N2 0.067(5) 0.059(6) 0.074(6) -0.015(5) 0.004(5) -0.002(5)
C26 0.066(6) 0.060(6) 0.075(7) -0.014(6) 0.004(6) -0.003(5)
C27 0.065(6) 0.058(6) 0.077(7) -0.013(6) 0.006(5) -0.002(5)
C23 0.064(5) 0.052(6) 0.075(7) -0.011(6) 0.004(5) 0.002(5)
C24 0.065(5) 0.052(6) 0.073(6) -0.011(5) 0.002(5) 0.001(5)
C25 0.067(5) 0.056(6) 0.075(6) -0.014(5) 0.004(5) -0.003(5)
C4AA 0.114(12) 0.113(12) 0.124(13) -0.001(11) -0.011(10) -0.013(11)
C29 0.122(9) 0.118(9) 0.124(9) 0.002(7) -0.004(7) -0.009(7)
C30 0.130(10) 0.122(10) 0.129(10) -0.001(7) -0.003(7) -0.009(7)

loop_
_atom_type_symbol
_atom_type_description
_atom_type_scat_dispersion_real
_atom_type_scat_dispersion_imag
_atom_type_scat_source
C C 0.0181 0.0091 'International Tables Vol C Tables 4.2.6.8 and 6.1.1.4'
H H 0.0000 0.0000 'International Tables Vol C Tables 4.2.6.8 and 6.1.1.4'
Eu Eu -8.9294 11.1857 'International Tables Vol C Tables 4.2.6.8 and 6.1.1.4'
N N 0.0311 0.0180 'International Tables Vol C Tables 4.2.6.8 and 6.1.1.4'
O O 0.0492 0.0322 'International Tables Vol C Tables 4.2.6.8 and 6.1.1.4'

loop_
_geom_angle_atom_site_label_1
_geom_angle_atom_site_label_2
_geom_angle_atom_site_label_3
_geom_angle
_geom_angle_site_symmetry_1
_geom_angle_site_symmetry_3
_geom_angle_publ_flag
O1 Eu1 O1W 85.4(3) . . ?
O1 Eu1 O2 155.7(3) . 2_646 ?
O1 Eu1 O3 85.8(3) . 4_566 ?
O1 Eu1 O4 78.7(3) . 4_566 ?
O1 Eu1 O9 121.6(3) . . ?
O1 Eu1 O10 74.2(4) . . ?
O1 Eu1 O12 124.5(3) . . ?
O1 Eu1 O13 74.9(3) . . ?
O1 Eu1 C8 82.8(3) . 4_566 ?
O1W Eu1 O3 126.3(3) . 4_566 ?
O1W Eu1 O4 73.3(3) . 4_566 ?
O1W Eu1 O9 146.0(4) . . ?
O1W Eu1 O10 137.5(3) . . ?
O1W Eu1 O12 77.1(3) . . ?
O1W Eu1 O13 69.8(3) . . ?
O1W Eu1 C8 99.7(3) . 4_566 ?
O2 Eu1 O1W 83.0(2) 2_646 . ?
O2 Eu1 O3 84.0(2) 2_646 4_566 ?
O2 Eu1 O4 77.5(3) 2_646 4_566 ?
O2 Eu1 O9 77.9(3) 2_646 . ?
O2 Eu1 O10 127.6(3) 2_646 . ?
O2 Eu1 O12 73.3(3) 2_646 . ?
O2 Eu1 O13 120.1(2) 2_646 . ?
O2 Eu1 C8 78.3(3) 2_646 4_566 ?
O3 Eu1 O9 79.5(3) 4_566 . ?
O3 Eu1 O13 154.2(2) 4_566 . ?
O3 Eu1 C8 26.6(3) 4_566 4_566 ?
O4 Eu1 O3 53.1(3) 4_566 4_566 ?
O4 Eu1 O9 128.1(3) 4_566 . ?
O4 Eu1 O10 135.1(4) 4_566 . ?
O4 Eu1 O12 140.4(3) 4_566 . ?
O4 Eu1 O13 135.8(3) 4_566 . ?
O4 Eu1 C8 26.5(3) 4_566 4_566 ?
O9 Eu1 O13 96.0(3) . . ?
O9 Eu1 C8 103.5(3) . 4_566 ?
O10 Eu1 O3 89.5(4) . 4_566 ?
O10 Eu1 O9 49.8(4) . . ?
O10 Eu1 O12 84.4(4) . . ?
O10 Eu1 O13 69.1(4) . . ?
O10 Eu1 C8 113.7(4) . 4_566 ?
O12 Eu1 O3 145.5(3) . 4_566 ?
O12 Eu1 O9 70.7(4) . . ?
O12 Eu1 O13 49.5(3) . . ?
O12 Eu1 C8 151.6(3) . 4_566 ?
O13 Eu1 C8 155.9(3) . 4_566 ?
C1 O1 Eu1 154.5(7) . . ?
Eu1 O1W H1WA 111.2 . . ?
Eu1 O1W H1WB 111.3 . . ?
H1WA O1W H1WB 102.7 . . ?
C1 O2 Eu1 137.2(7) . 2_656 ?
H2WA O2W H2WB 109.2(18) . . ?
C8 O3 Eu1 90.7(6) . 4_565 ?
C8 O4 Eu1 94.9(7) . 4_565 ?
N4 O9 Eu1 94.2(8) . . ?
N4 O10 Eu1 98.4(8) . . ?
N5 O12 Eu1 99.1(7) . . ?
N5 O13 Eu1 94.2(7) . . ?
C10 N1 C9 121.4(10) . . ?
C14 N1 C9 117.4(12) . . ?
C14 N1 C10 121.1(12) . . ?
O10 N4 O9 115.6(11) . . ?
O11 N4 O9 120.0(15) . . ?
O11 N4 O10 124.4(15) . . ?
O13 N5 O12 117.1(9) . . ?
O14 N5 O12 120.5(10) . . ?
O14 N5 O13 122.3(10) . . ?
O1 C1 O2 123.0(10) . . ?
O1 C1 C2 117.7(8) . . ?
O2 C1 C2 119.2(9) . . ?
C3 C2 C1 119.5(9) . . ?
C7 C2 C1 119.9(9) . . ?
C7 C2 C3 120.6(10) . . ?
C2 C3 H3 119.2 . . ?
C2 C3 C4 121.5(10) . . ?
C4 C3 H3 119.2 . . ?
C3 C4 C5 115.7(9) . . ?
C3 C4 C8 123.6(10) . . ?
C5 C4 C8 120.8(9) . . ?
C4 C5 H5 118.7 . . ?
C6 C5 C4 122.5(10) . . ?
C6 C5 H5 118.7 . . ?
C5 C6 C7 119.4(11) . . ?
C5 C6 C9 118.6(11) . . ?
C7 C6 C9 122.0(12) . . ?
C2 C7 C6 120.1(10) . . ?
C2 C7 H7 119.9 . . ?
C6 C7 H7 119.9 . . ?
O3 C8 Eu1 62.7(5) . 4_565 ?
O3 C8 C4 121.8(9) . . ?
O4 C8 Eu1 58.6(6) . 4_565 ?
O4 C8 O3 121.0(10) . . ?
O4 C8 C4 117.2(10) . . ?
C4 C8 Eu1 171.7(8) . 4_565 ?
N1 C9 C6 113.5(11) . . ?
N1 C9 H9A 108.9 . . ?
N1 C9 H9B 108.9 . . ?
C6 C9 H9A 108.9 . . ?
C6 C9 H9B 108.9 . . ?
H9A C9 H9B 107.7 . . ?
N1 C10 H10 119.8 . . ?
N1 C10 C11 120.4(12) . . ?
C11 C10 H10 119.8 . . ?
C10 C11 H11 119.5 . . ?
C10 C11 C12 121.1(14) . . ?
C12 C11 H11 119.5 . . ?
C11 C12 C15 122.4(17) . . ?
C11 C12 C23 123.1(13) . . ?
C13 C12 C11 117.7(13) . . ?
C13 C12 C15 118.4(16) . . ?
C13 C12 C23 119.2(13) . . ?
C12 C13 H13 120.5 . . ?
C12 C13 C14 119.1(14) . . ?
C14 C13 H13 120.5 . . ?
N1 C14 C13 120.7(15) . . ?
N1 C14 H14 119.6 . . ?
C13 C14 H14 119.7 . . ?
C21 O5 H5A 109.5 . . ?
C22 O6 O6 130(4) . 3_587 ?
N3 C18 H18 120.0 . . ?
N3 C18 C19 120.0 . . ?
C19 C18 H18 120.0 . . ?
C18 N3 C17 120.0 . . ?
C18 N3 C28 118(2) . . ?
C17 N3 C28 121(2) . . ?
N3 C17 H17 120.0 . . ?
C16 C17 N3 120.0 . . ?
C16 C17 H17 120.0 . . ?
C17 C16 H16 120.0 . . ?
C17 C16 C15 120.0 . . ?
C15 C16 H16 120.0 . . ?
C16 C15 C12 117.9(19) . . ?
C19 C15 C12 122.0(19) . . ?
C19 C15 C16 120.0 . . ?
C18 C19 H19 120.0 . . ?
C15 C19 C18 120.0 . . ?
C15 C19 H19 120.0 . . ?
O5 C21 H21 105.7 . . ?
O5 C21 C22 111(4) . . ?
C22 C21 H21 105.7 . . ?
C28 C21 O5 113(4) . . ?
C28 C21 H21 105.7 . . ?
C28 C21 C22 115(4) . . ?
O6 C22 C21 96(3) . . ?
O6 C22 H22A 112.6 . . ?
O6 C22 H22B 112.6 . . ?
C21 C22 H22A 112.6 . . ?
C21 C22 H22B 112.6 . . ?
H22A C22 H22B 110.1 . . ?
N3 C28 H28A 106.6 . . ?
N3 C28 H28B 106.6 . . ?
C21 C28 N3 123(5) . . ?
C21 C28 H28A 106.6 . . ?
C21 C28 H28B 106.6 . . ?
H28A C28 H28B 106.6 . . ?
C29 O7 H7A 109.5 . . ?
C26 N2 C25 120.0 . . ?
C26 N2 C4AA 112.0(19) . . ?
C25 N2 C4AA 128(2) . . ?
N2 C26 H26 120.0 . . ?
N2 C26 C27 120.0 . . ?
C27 C26 H26 120.0 . . ?
C26 C27 H27 120.0 . . ?
C23 C27 C26 120.0 . . ?
C23 C27 H27 120.0 . . ?
C27 C23 C12 120.7(12) . . ?
C27 C23 C24 120.0 . . ?
C24 C23 C12 119.2(12) . . ?
C23 C24 H24 120.0 . . ?
C25 C24 C23 120.0 . . ?
C25 C24 H24 120.0 . . ?
N2 C25 H25 120.0 . . ?
C24 C25 N2 120.0 . . ?
C24 C25 H25 120.0 . . ?
N2 C4AA H4AA 112.3 . . ?
N2 C4AA H4AB 112.3 . . ?
N2 C4AA C29 97(2) . . ?
H4AA C4AA H4AB 109.9 . . ?
C29 C4AA H4AA 112.3 . . ?
C29 C4AA H4AB 112.3 . . ?
O7 C29 C4AA 104(3) . . ?
O7 C29 H29 108.3 . . ?
O7 C29 C30 94(3) . . ?
C4AA C29 H29 108.3 . . ?
C30 C29 C4AA 131.1(15) . . ?
C30 C29 H29 108.3 . . ?
O8 C30 H30A 109.5 . . ?
O8 C30 H30B 109.5 . . ?
C29 C30 O8 111(3) . . ?
C29 C30 H30A 109.5 . . ?
C29 C30 H30B 109.5 . . ?
H30A C30 H30B 108.1 . . ?

loop_
_geom_bond_atom_site_label_1
_geom_bond_atom_site_label_2
_geom_bond_distance
_geom_bond_site_symmetry_2
_geom_bond_publ_flag
Eu1 O1 2.301(7) . ?
Eu1 O1W 2.394(7) . ?
Eu1 O2 2.358(6) 2_646 ?
Eu1 O3 2.508(6) 4_566 ?
Eu1 O4 2.417(8) 4_566 ?
Eu1 O9 2.541(11) . ?
Eu1 O10 2.486(10) . ?
Eu1 O12 2.504(8) . ?
Eu1 O13 2.604(9) . ?
Eu1 C8 2.822(11) 4_566 ?
O1 C1 1.253(13) . ?
O1W H1WA 0.8885 . ?
O1W H1WB 0.8881 . ?
O2 Eu1 2.358(6) 2_656 ?
O2 C1 1.267(12) . ?
O2W H2WA 0.857(10) . ?
O2W H2WB 0.856(11) . ?
O3 Eu1 2.508(6) 4_565 ?
O3 C8 1.265(13) . ?
O4 Eu1 2.417(8) 4_565 ?
O4 C8 1.265(13) . ?
O9 N4 1.278(16) . ?
O10 N4 1.224(17) . ?
O11 N4 1.204(15) . ?
O12 N5 1.256(13) . ?
O13 N5 1.255(12) . ?
O14 N5 1.246(13) . ?
N1 C9 1.492(17) . ?
N1 C10 1.326(16) . ?
N1 C14 1.305(16) . ?
C1 C2 1.485(14) . ?
C2 C3 1.395(14) . ?
C2 C7 1.383(16) . ?
C3 H3 0.9300 . ?
C3 C4 1.405(14) . ?
C4 C5 1.442(17) . ?
C4 C8 1.452(15) . ?
C5 H5 0.9300 . ?
C5 C6 1.376(18) . ?
C6 C7 1.393(17) . ?
C6 C9 1.513(17) . ?
C7 H7 0.9300 . ?
C8 Eu1 2.822(11) 4_565 ?
C9 H9A 0.9700 . ?
C9 H9B 0.9700 . ?
C10 H10 0.9300 . ?
C10 C11 1.351(19) . ?
C11 H11 0.9300 . ?
C11 C12 1.383(18) . ?
C12 C13 1.36(2) . ?
C12 C15 1.40(2) . ?
C12 C23 1.539(18) . ?
C13 H13 0.9300 . ?
C13 C14 1.41(2) . ?
C14 H14 0.9300 . ?
O5 H5A 0.8200 . ?
O5 C21 1.400(10) . ?
O6 O6 1.65(7) 3_587 ?
O6 C22 1.500(10) . ?
C18 H18 0.9300 . ?
C18 N3 1.3900 . ?
C18 C19 1.3900 . ?
N3 C17 1.3900 . ?
N3 C28 1.46(4) . ?
C17 H17 0.9300 . ?
C17 C16 1.3900 . ?
C16 H16 0.9300 . ?
C16 C15 1.3900 . ?
C15 C19 1.3900 . ?
C19 H19 0.9300 . ?
C21 H21 0.9800 . ?
C21 C22 1.60(6) . ?
C21 C28 1.33(7) . ?
C22 H22A 0.9700 . ?
C22 H22B 0.9700 . ?
C28 H28A 0.9700 . ?
C28 H28B 0.9700 . ?
O7 H7A 0.8200 . ?
O7 C29 1.397(10) . ?
O8 C30 1.491(10) . ?
N2 C26 1.3900 . ?
N2 C25 1.3900 . ?
N2 C4AA 1.47(4) . ?
C26 H26 0.9300 . ?
C26 C27 1.3900 . ?
C27 H27 0.9300 . ?
C27 C23 1.3900 . ?
C23 C24 1.3900 . ?
C24 H24 0.9300 . ?
C24 C25 1.3900 . ?
C25 H25 0.9300 . ?
C4AA H4AA 0.9700 . ?
C4AA H4AB 0.9700 . ?
C4AA C29 1.485(10) . ?
C29 H29 0.9800 . ?
C29 C30 1.484(10) . ?
C30 H30A 0.9700 . ?
C30 H30B 0.9700 . ?
